data_4104144
loop_
_publ_author_name
'Koji Ishiwata'
'Shigeki Kuwata'
'Takao Ikariya'

_publ_contact_author_address
;
Department of Applied Chemistry, Graduate School of 
Science and Engineering, Tokyo Institute of Technology
O-okayama 2-12-1-S1-39, Meguro-ku, 
Tokyo 152-8552, Japan
;
_publ_contact_author_email skuwata@apc.titech.ac.jp
_publ_contact_author_fax +81-3-5734-2637
_publ_contact_author_name 'Shigeki Kuwata'
_publ_contact_author_phone +81-3-5734-2150
_publ_section_title
;
 Hydrogen- and Oxygen-Driven Interconversion between Imido-Bridged
 Dirhodium(III) and Amido-Bridged Dirhodium(II) Complexes
;
_journal_name_full 'Journal of the American Chemical Society'
_journal_page_first 5001
_journal_page_last 5009
_journal_paper_doi 10.1021/ja900650j
_journal_volume 131
_journal_year 2009
_chemical_formula_moiety 'C41 H55 N3 O6 Rh2 S3 '
_chemical_formula_sum 'C41 H55 N3 O6 Rh2 S3'
_chemical_formula_weight 987.89
_space_group_IT_number 2
_symmetry_cell_setting triclinic
_symmetry_Int_Tables_number 2
_symmetry_space_group_name_Hall '-P 1'
_symmetry_space_group_name_H-M 'P -1'
_audit_creation_date 2008-10-16
_audit_creation_method 'by CrystalStructure 3.8'
_cell_angle_alpha 96.228(13)
_cell_angle_beta 102.202(12)
_cell_angle_gamma 99.063(14)
_cell_formula_units_Z 2
_cell_length_a 10.696(9)
_cell_length_b 11.903(9)
_cell_length_c 17.801(14)
_cell_measurement_reflns_used 7502
_cell_measurement_temperature 193.1
_cell_measurement_theta_max 31.5
_cell_measurement_theta_min 2.7
_cell_volume 2164(3)
_computing_cell_refinement CrystalClear
_computing_data_collection CrystalClear
_computing_data_reduction CrystalStructure
_computing_publication_material 'CrystalStructure 3.8'
_computing_structure_refinement CRYSTALS
_computing_structure_solution 'DIRDIF99 (PATTY)'
_diffrn_detector_area_resol_mean 7.31
_diffrn_measured_fraction_theta_full 0.944
_diffrn_measured_fraction_theta_max 0.801
_diffrn_measurement_device_type 'Rigaku Saturn'
_diffrn_measurement_method \w
_diffrn_radiation_type 'Mo K\a'
_diffrn_radiation_wavelength 0.71070
_diffrn_reflns_av_R_equivalents 0.060
_diffrn_reflns_limit_h_max 15
_diffrn_reflns_limit_h_min -15
_diffrn_reflns_limit_k_max 16
_diffrn_reflns_limit_k_min -16
_diffrn_reflns_limit_l_max 24
_diffrn_reflns_limit_l_min -23
_diffrn_reflns_number 19711
_diffrn_reflns_theta_full 27.50
_diffrn_reflns_theta_max 31.50
_exptl_absorpt_coefficient_mu 0.954
_exptl_absorpt_correction_T_max 0.826
_exptl_absorpt_correction_T_min 0.654
_exptl_absorpt_correction_type multi-scan
_exptl_absorpt_process_details 'Jacobson, R. (1998) Private communication'
_exptl_crystal_colour 'dark purple'
_exptl_crystal_density_diffrn 1.516
_exptl_crystal_density_method 'not measured'
_exptl_crystal_description block
_exptl_crystal_F_000 1016.00
_exptl_crystal_size_max 0.20
_exptl_crystal_size_mid 0.20
_exptl_crystal_size_min 0.20
_refine_diff_density_max 2.24
_refine_diff_density_min -1.59
_refine_ls_extinction_method none
_refine_ls_goodness_of_fit_ref 1.006
_refine_ls_hydrogen_treatment refall
_refine_ls_number_parameters 395
_refine_ls_number_reflns 9354
_refine_ls_R_factor_gt 0.1067
_refine_ls_shift/su_max 0.0000
_refine_ls_structure_factor_coef Fsqd
_refine_ls_weighting_details 'w = 1/[0.0009Fo^2^ + 2.8000\s(Fo^2^)]/(4Fo^2^)'
_refine_ls_weighting_scheme calc
_refine_ls_wR_factor_ref 0.2378
_reflns_number_gt 5884
_reflns_number_total 9395
_reflns_threshold_expression F^2^>2.0\s(F^2^)
_cod_data_source_file ja900650j_si_002.cif
_cod_data_source_block '__compound2'
_cod_original_formula_sum 'C41 H55 N3 O6 Rh2 S3 '
_cod_database_code 4104144

loop_
_symmetry_equiv_pos_site_id
_symmetry_equiv_pos_as_xyz
1 +X,+Y,+Z
2 -X,-Y,-Z

loop_
_atom_site_label
_atom_site_type_symbol
_atom_site_fract_x
_atom_site_fract_y
_atom_site_fract_z
_atom_site_U_iso_or_equiv
_atom_site_adp_type
_atom_site_occupancy
_atom_site_symmetry_multiplicity
_atom_site_calc_flag
_atom_site_refinement_flags
Rh(1) Rh 0.28025(7) 0.48063(7) 0.23885(5) 0.0282(2) Uani 1.00 1 d .
Rh(2) Rh 0.07713(7) 0.47785(7) 0.29763(5) 0.0292(2) Uani 1.00 1 d .
S(1) S 0.0690(2) 0.6502(2) 0.16771(17) 0.0344(7) Uani 1.00 1 d .
S(2) S 0.0568(2) 0.2387(2) 0.17442(18) 0.0357(7) Uani 1.00 1 d .
S(3) S 0.2767(4) 0.9615(3) 0.3480(2) 0.0648(11) Uani 1.00 1 d .
O(1) O 0.0183(7) 0.7484(6) 0.1985(5) 0.042(2) Uani 1.00 1 d .
O(2) O -0.0244(7) 0.5514(6) 0.1223(4) 0.041(2) Uani 1.00 1 d .
O(3) O 0.1315(8) 0.1908(7) 0.2374(5) 0.047(2) Uani 1.00 1 d .
O(4) O -0.0831(7) 0.1987(7) 0.1543(5) 0.049(2) Uani 1.00 1 d .
O(5) O 0.3027(10) 0.8471(7) 0.3303(6) 0.062(3) Uani 1.00 1 d .
O(6) O 0.3664(12) 1.0556(8) 0.3384(8) 0.092(4) Uani 1.00 1 d .
N(1) N 0.1614(7) 0.6062(7) 0.2386(4) 0.027(2) Uani 1.00 1 d .
N(2) N 0.0934(8) 0.3783(7) 0.1951(5) 0.031(2) Uani 1.00 1 d .
N(3) N 0.1391(13) 0.9720(9) 0.2954(8) 0.071(4) Uani 1.00 1 d .
C(1) C 0.1721(11) 0.7021(9) 0.1073(6) 0.036(3) Uani 1.00 1 d .
C(2) C 0.1716(11) 0.6341(11) 0.0389(7) 0.047(3) Uani 1.00 1 d .
C(3) C 0.2478(12) 0.6746(11) -0.0092(7) 0.047(3) Uani 1.00 1 d .
C(4) C 0.3238(12) 0.7847(11) 0.0096(7) 0.045(3) Uani 1.00 1 d .
C(5) C 0.3251(11) 0.8528(10) 0.0776(7) 0.046(3) Uani 1.00 1 d .
C(6) C 0.2500(12) 0.8129(10) 0.1271(8) 0.047(3) Uani 1.00 1 d .
C(7) C 0.4063(15) 0.8331(14) -0.0448(10) 0.071(5) Uani 1.00 1 d .
C(8) C 0.1157(11) 0.2048(9) 0.0892(6) 0.040(3) Uani 1.00 1 d .
C(9) C 0.1294(12) 0.0934(9) 0.0707(7) 0.041(3) Uani 1.00 1 d .
C(10) C 0.1691(12) 0.0622(10) 0.0029(7) 0.047(3) Uani 1.00 1 d .
C(11) C 0.1951(12) 0.1422(10) -0.0469(7) 0.048(3) Uani 1.00 1 d .
C(12) C 0.1812(12) 0.2562(11) -0.0242(7) 0.045(3) Uani 1.00 1 d .
C(13) C 0.1420(11) 0.2866(9) 0.0425(7) 0.042(3) Uani 1.00 1 d .
C(14) C 0.2366(14) 0.1064(12) -0.1209(8) 0.055(4) Uani 1.00 1 d .
C(15) C 0.4696(9) 0.5485(9) 0.3175(6) 0.032(2) Uani 1.00 1 d .
C(16) C 0.4707(8) 0.5763(9) 0.2408(7) 0.038(3) Uani 1.00 1 d .
C(17) C 0.4545(9) 0.4759(9) 0.1885(6) 0.033(2) Uani 1.00 1 d .
C(18) C 0.4344(9) 0.3781(9) 0.2313(6) 0.035(2) Uani 1.00 1 d .
C(19) C 0.4445(9) 0.4218(9) 0.3101(6) 0.032(2) Uani 1.00 1 d .
C(20) C 0.4944(11) 0.6344(11) 0.3892(8) 0.052(3) Uani 1.00 1 d .
C(21) C 0.5017(12) 0.6989(11) 0.2230(9) 0.058(4) Uani 1.00 1 d .
C(22) C 0.4709(12) 0.4664(15) 0.1039(8) 0.062(4) Uani 1.00 1 d .
C(23) C 0.4208(10) 0.2536(10) 0.1987(8) 0.050(3) Uani 1.00 1 d .
C(24) C 0.4439(11) 0.3532(10) 0.3751(6) 0.042(3) Uani 1.00 1 d .
C(25) C 0.0948(9) 0.5025(8) 0.4229(6) 0.055(2) Uiso 0.50 1 d P
C(26) C 0.0296(10) 0.3895(7) 0.3944(6) 0.055(2) Uiso 0.50 1 d P
C(27) C -0.0876(10) 0.3942(8) 0.3429(6) 0.055(2) Uiso 0.50 1 d P
C(28) C -0.0947(9) 0.5101(8) 0.3396(6) 0.055(2) Uiso 0.50 1 d P
C(29) C 0.0180(10) 0.5770(7) 0.3891(6) 0.055(2) Uiso 0.50 1 d P
C(30) C 0.2278(11) 0.5385(12) 0.4813(9) 0.055(2) Uiso 0.50 1 d P
C(31) C 0.0781(14) 0.2794(9) 0.4158(10) 0.055(2) Uiso 0.50 1 d P
C(32) C -0.1905(13) 0.2901(9) 0.2978(9) 0.055(2) Uiso 0.50 1 d P
C(33) C -0.2069(13) 0.5558(12) 0.2903(9) 0.055(2) Uiso 0.50 1 d P
C(34) C 0.0516(15) 0.7094(7) 0.4037(10) 0.055(2) Uiso 0.50 1 d P
C(35) C 0.0871(10) 0.4535(9) 0.4198(6) 0.058(2) Uiso 0.50 1 d P
C(36) C -0.0122(11) 0.3695(7) 0.3715(6) 0.058(2) Uiso 0.50 1 d P
C(37) C -0.1057(10) 0.4254(8) 0.3315(6) 0.058(2) Uiso 0.50 1 d P
C(38) C -0.0641(10) 0.5439(8) 0.3551(6) 0.058(2) Uiso 0.50 1 d P
C(39) C 0.0550(10) 0.5613(8) 0.4096(6) 0.058(2) Uiso 0.50 1 d P
C(40) C 0.2100(13) 0.4312(13) 0.4745(9) 0.058(2) Uiso 0.50 1 d P
C(41) C -0.0177(16) 0.2386(8) 0.3637(10) 0.058(2) Uiso 0.50 1 d P
C(42) C -0.2320(12) 0.3668(12) 0.2720(9) 0.058(2) Uiso 0.50 1 d P
C(43) C -0.1368(15) 0.6386(10) 0.3261(10) 0.058(2) Uiso 0.50 1 d P
C(44) C 0.1364(15) 0.6785(9) 0.4512(9) 0.058(2) Uiso 0.50 1 d P
C(45) C 0.2552(18) 0.9708(14) 0.4431(8) 0.135(3) Uiso 1.00 1 d .
C(46) C 0.3435(16) 0.9336(15) 0.5004(10) 0.135(3) Uiso 1.00 1 d .
C(47) C 0.3364(14) 0.9530(13) 0.5781(9) 0.135(3) Uiso 1.00 1 d .
C(48) C 0.2410(13) 1.0096(10) 0.5986(8) 0.135(3) Uiso 1.00 1 d .
C(49) C 0.1527(14) 1.0468(13) 0.5412(9) 0.135(3) Uiso 1.00 1 d .
C(50) C 0.1598(17) 1.0274(15) 0.4635(8) 0.135(3) Uiso 1.00 1 d .
C(51) C 0.233(2) 1.0311(17) 0.6844(8) 0.135(3) Uiso 1.00 1 d .
H(1) H 0.2067 0.6709 0.2758 0.032 Uiso 1.00 1 c R
H(2) H 0.0510 0.4094 0.1519 0.041 Uiso 1.00 1 c R
H(3) H 0.1187 0.5596 0.0254 0.056 Uiso 1.00 1 c R
H(4) H 0.2485 0.6273 -0.0556 0.059 Uiso 1.00 1 c R
H(5) H 0.3778 0.9274 0.0906 0.057 Uiso 1.00 1 c R
H(6) H 0.2511 0.8598 0.1741 0.058 Uiso 1.00 1 c R
H(7) H 0.4904 0.8141 -0.0316 0.095 Uiso 1.00 1 c R
H(8) H 0.4139 0.9143 -0.0393 0.095 Uiso 1.00 1 c R
H(9) H 0.3653 0.8007 -0.0970 0.095 Uiso 1.00 1 c R
H(10) H 0.1119 0.0380 0.1036 0.051 Uiso 1.00 1 c R
H(11) H 0.1788 -0.0151 -0.0099 0.057 Uiso 1.00 1 c R
H(12) H 0.1996 0.3131 -0.0558 0.056 Uiso 1.00 1 c R
H(13) H 0.1330 0.3637 0.0565 0.054 Uiso 1.00 1 c R
H(14) H 0.3288 0.1160 -0.1102 0.070 Uiso 1.00 1 c R
H(15) H 0.2076 0.1527 -0.1588 0.070 Uiso 1.00 1 c R
H(16) H 0.1995 0.0279 -0.1400 0.070 Uiso 1.00 1 c R
H(17) H 0.5119 0.7099 0.3764 0.056 Uiso 1.00 1 c R
H(18) H 0.5671 0.6218 0.4262 0.056 Uiso 1.00 1 c R
H(19) H 0.4198 0.6263 0.4106 0.056 Uiso 1.00 1 c R
H(20) H 0.4981 0.6971 0.1691 0.072 Uiso 1.00 1 c R
H(21) H 0.5866 0.7345 0.2520 0.072 Uiso 1.00 1 c R
H(22) H 0.4400 0.7415 0.2369 0.072 Uiso 1.00 1 c R
H(23) H 0.4601 0.3877 0.0830 0.081 Uiso 1.00 1 c R
H(24) H 0.5553 0.5051 0.1031 0.081 Uiso 1.00 1 c R
H(25) H 0.4071 0.5006 0.0736 0.081 Uiso 1.00 1 c R
H(26) H 0.4153 0.2076 0.2387 0.062 Uiso 1.00 1 c R
H(27) H 0.4944 0.2432 0.1786 0.062 Uiso 1.00 1 c R
H(28) H 0.3441 0.2314 0.1582 0.062 Uiso 1.00 1 c R
H(29) H 0.4600 0.4036 0.4227 0.051 Uiso 1.00 1 c R
H(30) H 0.5099 0.3079 0.3774 0.051 Uiso 1.00 1 c R
H(31) H 0.3615 0.3043 0.3668 0.051 Uiso 1.00 1 c R

loop_
_atom_site_aniso_label
_atom_site_aniso_U_11
_atom_site_aniso_U_22
_atom_site_aniso_U_33
_atom_site_aniso_U_12
_atom_site_aniso_U_13
_atom_site_aniso_U_23
Rh(1) 0.0168(3) 0.0397(4) 0.0301(4) 0.0089(3) 0.0067(3) 0.0061(3)
Rh(2) 0.0188(4) 0.0398(4) 0.0309(5) 0.0079(3) 0.0080(3) 0.0063(3)
S(1) 0.0300(13) 0.0377(14) 0.0365(15) 0.0121(11) 0.0047(11) 0.0074(11)
S(2) 0.0319(13) 0.0343(13) 0.0418(16) 0.0087(11) 0.0081(12) 0.0061(12)
S(3) 0.073(2) 0.0435(18) 0.075(2) 0.0127(17) 0.009(2) 0.0100(17)
O(1) 0.029(3) 0.044(4) 0.055(5) 0.013(3) 0.008(3) 0.007(3)
O(2) 0.036(4) 0.046(4) 0.044(4) 0.012(3) 0.003(3) 0.017(3)
O(3) 0.053(5) 0.051(4) 0.043(5) 0.021(4) 0.013(4) 0.017(4)
O(4) 0.035(4) 0.047(4) 0.056(5) -0.011(3) 0.009(4) 0.000(4)
O(5) 0.074(6) 0.048(5) 0.063(6) 0.016(4) 0.008(5) 0.008(4)
O(6) 0.102(9) 0.048(5) 0.121(10) -0.002(5) 0.020(8) 0.032(6)
N(1) 0.021(3) 0.033(4) 0.026(4) 0.006(3) 0.005(3) 0.005(3)
N(2) 0.031(4) 0.037(4) 0.033(5) 0.016(3) 0.015(3) 0.008(3)
N(3) 0.072(8) 0.050(6) 0.092(10) 0.016(6) 0.015(7) 0.019(6)
C(1) 0.044(6) 0.036(5) 0.032(6) 0.010(4) 0.014(5) 0.015(4)
C(2) 0.035(6) 0.051(7) 0.054(8) 0.014(5) 0.010(5) -0.003(6)
C(3) 0.050(7) 0.059(7) 0.038(7) 0.024(6) 0.010(5) 0.005(6)
C(4) 0.043(6) 0.054(7) 0.052(8) 0.025(5) 0.024(6) 0.021(6)
C(5) 0.041(6) 0.046(6) 0.056(8) 0.012(5) 0.015(6) 0.018(6)
C(6) 0.057(7) 0.036(6) 0.053(8) 0.009(5) 0.020(6) 0.017(5)
C(7) 0.071(10) 0.085(10) 0.082(11) 0.027(8) 0.049(9) 0.035(9)
C(8) 0.040(6) 0.047(6) 0.038(6) 0.029(5) 0.007(5) 0.004(5)
C(9) 0.048(6) 0.039(6) 0.040(7) 0.014(5) 0.008(5) 0.015(5)
C(10) 0.054(7) 0.042(6) 0.046(7) 0.017(5) 0.010(6) 0.006(5)
C(11) 0.041(6) 0.049(7) 0.048(7) 0.011(5) 0.003(5) -0.008(5)
C(12) 0.048(7) 0.055(7) 0.037(6) 0.016(5) 0.010(5) 0.014(5)
C(13) 0.051(7) 0.037(6) 0.047(7) 0.022(5) 0.017(5) 0.013(5)
C(14) 0.061(8) 0.063(8) 0.051(8) 0.024(6) 0.022(7) 0.008(6)
C(15) 0.020(4) 0.049(6) 0.029(5) 0.011(4) 0.003(4) 0.011(4)
C(16) 0.007(4) 0.049(6) 0.058(7) 0.004(4) 0.005(4) 0.009(5)
C(17) 0.018(4) 0.053(6) 0.035(6) 0.014(4) 0.010(4) 0.015(5)
C(18) 0.018(4) 0.054(6) 0.036(6) 0.020(4) 0.004(4) 0.010(5)
C(19) 0.017(4) 0.049(6) 0.037(6) 0.013(4) 0.009(4) 0.018(5)
C(20) 0.030(6) 0.054(7) 0.056(8) -0.005(5) -0.008(5) -0.004(6)
C(21) 0.035(6) 0.060(7) 0.087(11) 0.009(5) 0.017(6) 0.041(7)
C(22) 0.035(6) 0.117(12) 0.050(8) 0.029(7) 0.023(6) 0.031(8)
C(23) 0.020(5) 0.060(7) 0.075(9) 0.023(5) 0.013(5) 0.000(6)
C(24) 0.039(6) 0.055(7) 0.034(6) 0.017(5) 0.002(5) 0.018(5)

loop_
_atom_type_symbol
_atom_type_description
_atom_type_scat_dispersion_real
_atom_type_scat_dispersion_imag
_atom_type_scat_source
C C 0.003 0.002
;
International Tables for Crystallography
(1992, Vol. C, Tables 4.2.6.8 and 6.1.1.4)
;
H H 0.000 0.000
;
International Tables for Crystallography
(1992, Vol. C, Table 6.1.1.4)
;
N N 0.006 0.003
;
International Tables for Crystallography
(1992, Vol. C, Tables 4.2.6.8 and 6.1.1.4)
;
O O 0.011 0.006
;
International Tables for Crystallography
(1992, Vol. C, Tables 4.2.6.8 and 6.1.1.4)
;
Rh Rh -1.118 0.919
;
International Tables for Crystallography
(1992, Vol. C, Tables 4.2.6.8 and 6.1.1.4)
;
S S 0.125 0.123
;
International Tables for Crystallography
(1992, Vol. C, Tables 4.2.6.8 and 6.1.1.4)
;

loop_
_geom_angle_atom_site_label_1
_geom_angle_atom_site_label_2
_geom_angle_atom_site_label_3
_geom_angle
_geom_angle_publ_flag
Rh(2) Rh(1) N(1) 52.7(2) yes
Rh(2) Rh(1) N(2) 52.3(2) yes
Rh(2) Rh(1) C(15) 116.9(3) yes
Rh(2) Rh(1) C(16) 144.7(3) yes
Rh(2) Rh(1) C(17) 177.8(3) yes
Rh(2) Rh(1) C(18) 139.4(3) yes
Rh(2) Rh(1) C(19) 115.1(3) yes
N(1) Rh(1) N(2) 78.8(3) yes
N(1) Rh(1) C(15) 109.5(3) yes
N(1) Rh(1) C(16) 104.4(3) yes
N(1) Rh(1) C(17) 129.4(3) yes
N(1) Rh(1) C(18) 167.5(3) yes
N(1) Rh(1) C(19) 143.1(3) yes
N(2) Rh(1) C(15) 159.2(4) yes
N(2) Rh(1) C(16) 159.8(4) yes
N(2) Rh(1) C(17) 126.6(3) yes
N(2) Rh(1) C(18) 111.0(3) yes
N(2) Rh(1) C(19) 124.1(3) yes
C(15) Rh(1) C(16) 38.8(4) yes
C(15) Rh(1) C(17) 63.5(3) yes
C(15) Rh(1) C(18) 64.1(3) yes
C(15) Rh(1) C(19) 39.4(4) yes
C(16) Rh(1) C(17) 36.9(4) yes
C(16) Rh(1) C(18) 63.7(4) yes
C(16) Rh(1) C(19) 64.8(4) yes
C(17) Rh(1) C(18) 38.5(4) yes
C(17) Rh(1) C(19) 63.8(4) yes
C(18) Rh(1) C(19) 37.5(4) yes
Rh(1) Rh(2) N(1) 51.8(2) yes
Rh(1) Rh(2) N(2) 51.9(2) yes
Rh(1) Rh(2) C(25) 121.6(2) yes
Rh(1) Rh(2) C(26) 128.7(2) yes
Rh(1) Rh(2) C(27) 154.5(2) yes
Rh(1) Rh(2) C(28) 168.3(2) yes
Rh(1) Rh(2) C(29) 138.2(2) yes
Rh(1) Rh(2) C(35) 121.2(2) yes
Rh(1) Rh(2) C(36) 134.7(3) yes
Rh(1) Rh(2) C(37) 163.9(2) yes
Rh(1) Rh(2) C(38) 158.6(2) yes
Rh(1) Rh(2) C(39) 131.1(2) yes
N(1) Rh(2) N(2) 78.0(3) yes
N(1) Rh(2) C(25) 122.9(3) yes
N(1) Rh(2) C(26) 159.8(3) yes
N(1) Rh(2) C(27) 151.4(3) yes
N(1) Rh(2) C(28) 116.6(3) yes
N(1) Rh(2) C(29) 103.5(3) yes
N(1) Rh(2) C(35) 136.1(3) yes
N(1) Rh(2) C(36) 170.7(3) yes
N(1) Rh(2) C(37) 138.8(3) yes
N(1) Rh(2) C(38) 109.9(3) yes
N(1) Rh(2) C(39) 108.9(3) yes
N(2) Rh(2) C(25) 150.4(3) yes
N(2) Rh(2) C(26) 119.2(3) yes
N(2) Rh(2) C(27) 111.1(3) yes
N(2) Rh(2) C(28) 131.0(3) yes
N(2) Rh(2) C(29) 167.8(3) yes
N(2) Rh(2) C(35) 136.5(3) yes
N(2) Rh(2) C(36) 111.2(3) yes
N(2) Rh(2) C(37) 113.8(3) yes
N(2) Rh(2) C(38) 142.8(3) yes
N(2) Rh(2) C(39) 173.0(3) yes
C(25) Rh(2) C(26) 37.1(3) yes
C(25) Rh(2) C(27) 61.8(3) yes
C(25) Rh(2) C(28) 62.3(3) yes
C(25) Rh(2) C(29) 37.6(4) yes
C(25) Rh(2) C(35) 14.9(3) yes
C(25) Rh(2) C(36) 49.3(3) yes
C(25) Rh(2) C(37) 66.1(3) yes
C(25) Rh(2) C(38) 55.3(4) yes
C(25) Rh(2) C(39) 23.7(4) yes
C(26) Rh(2) C(27) 36.7(3) yes
C(26) Rh(2) C(28) 61.7(4) yes
C(26) Rh(2) C(29) 62.2(3) yes
C(26) Rh(2) C(35) 23.7(3) yes
C(26) Rh(2) C(36) 14.0(3) yes
C(26) Rh(2) C(37) 47.5(4) yes
C(26) Rh(2) C(38) 63.8(4) yes
C(26) Rh(2) C(39) 53.8(3) yes
C(27) Rh(2) C(28) 36.9(3) yes
C(27) Rh(2) C(29) 62.0(3) yes
C(27) Rh(2) C(35) 54.7(3) yes
C(27) Rh(2) C(36) 25.1(4) yes
C(27) Rh(2) C(37) 12.7(4) yes
C(27) Rh(2) C(38) 46.5(3) yes
C(27) Rh(2) C(39) 63.6(3) yes
C(28) Rh(2) C(29) 37.4(3) yes
C(28) Rh(2) C(35) 65.8(4) yes
C(28) Rh(2) C(36) 56.8(4) yes
C(28) Rh(2) C(37) 26.0(3) yes
C(28) Rh(2) C(38) 12.9(3) yes
C(28) Rh(2) C(39) 47.7(3) yes
C(29) Rh(2) C(35) 49.5(4) yes
C(29) Rh(2) C(36) 67.3(3) yes
C(29) Rh(2) C(37) 57.1(3) yes
C(29) Rh(2) C(38) 25.3(3) yes
C(29) Rh(2) C(39) 14.4(4) yes
C(35) Rh(2) C(36) 37.1(3) yes
C(35) Rh(2) C(37) 62.1(3) yes
C(35) Rh(2) C(38) 62.0(4) yes
C(35) Rh(2) C(39) 37.0(4) yes
C(36) Rh(2) C(37) 37.3(4) yes
C(36) Rh(2) C(38) 62.2(4) yes
C(36) Rh(2) C(39) 62.0(3) yes
C(37) Rh(2) C(38) 37.3(3) yes
C(37) Rh(2) C(39) 62.1(3) yes
C(38) Rh(2) C(39) 37.1(3) yes
O(1) S(1) O(2) 117.9(4) yes
O(1) S(1) N(1) 109.3(4) yes
O(1) S(1) C(1) 107.1(5) yes
O(2) S(1) N(1) 108.3(4) yes
O(2) S(1) C(1) 107.4(5) yes
N(1) S(1) C(1) 106.3(5) yes
O(3) S(2) O(4) 116.6(5) yes
O(3) S(2) N(2) 107.9(4) yes
O(3) S(2) C(8) 107.7(5) yes
O(4) S(2) N(2) 111.3(4) yes
O(4) S(2) C(8) 107.5(5) yes
N(2) S(2) C(8) 105.0(5) yes
O(5) S(3) O(6) 118.2(7) yes
O(5) S(3) N(3) 109.8(6) yes
O(5) S(3) C(45) 105.2(7) yes
O(6) S(3) N(3) 105.9(7) yes
O(6) S(3) C(45) 111.9(8) yes
N(3) S(3) C(45) 105.1(9) yes
Rh(1) N(1) Rh(2) 75.5(2) yes
Rh(1) N(1) S(1) 131.2(5) yes
Rh(2) N(1) S(1) 119.2(4) yes
Rh(1) N(2) Rh(2) 75.8(2) yes
Rh(1) N(2) S(2) 127.4(5) yes
Rh(2) N(2) S(2) 126.0(5) yes
S(1) C(1) C(2) 119.4(8) yes
S(1) C(1) C(6) 120.7(9) yes
C(2) C(1) C(6) 119.9(12) yes
C(1) C(2) C(3) 119.9(10) yes
C(2) C(3) C(4) 120.4(12) yes
C(3) C(4) C(5) 120.0(13) yes
C(3) C(4) C(7) 121.3(12) yes
C(5) C(4) C(7) 118.7(11) yes
C(4) C(5) C(6) 120.2(11) yes
C(1) C(6) C(5) 119.5(11) yes
S(2) C(8) C(9) 117.4(9) yes
S(2) C(8) C(13) 121.5(9) yes
C(9) C(8) C(13) 121.1(12) yes
C(8) C(9) C(10) 119.2(12) yes
C(9) C(10) C(11) 121.6(12) yes
C(10) C(11) C(12) 116.6(12) yes
C(10) C(11) C(14) 120.9(11) yes
C(12) C(11) C(14) 122.5(12) yes
C(11) C(12) C(13) 121.6(12) yes
C(8) C(13) C(12) 119.8(11) yes
Rh(1) C(15) C(16) 69.9(5) yes
Rh(1) C(15) C(19) 70.9(5) yes
Rh(1) C(15) C(20) 125.6(8) yes
C(16) C(15) C(19) 106.4(9) yes
C(16) C(15) C(20) 125.0(10) yes
C(19) C(15) C(20) 128.5(10) yes
Rh(1) C(16) C(15) 71.3(5) yes
Rh(1) C(16) C(17) 74.5(5) yes
Rh(1) C(16) C(21) 126.5(7) yes
C(15) C(16) C(17) 110.2(10) yes
C(15) C(16) C(21) 123.7(10) yes
C(17) C(16) C(21) 125.7(12) yes
Rh(1) C(17) C(16) 68.6(6) yes
Rh(1) C(17) C(18) 70.0(6) yes
Rh(1) C(17) C(22) 132.1(7) yes
C(16) C(17) C(18) 107.4(10) yes
C(16) C(17) C(22) 127.3(11) yes
C(18) C(17) C(22) 124.9(11) yes
Rh(1) C(18) C(17) 71.5(6) yes
Rh(1) C(18) C(19) 70.4(6) yes
Rh(1) C(18) C(23) 129.1(6) yes
C(17) C(18) C(19) 108.3(9) yes
C(17) C(18) C(23) 125.5(10) yes
C(19) C(18) C(23) 125.8(11) yes
Rh(1) C(19) C(15) 69.7(5) yes
Rh(1) C(19) C(18) 72.1(6) yes
Rh(1) C(19) C(24) 128.3(7) yes
C(15) C(19) C(18) 107.6(10) yes
C(15) C(19) C(24) 125.9(9) yes
C(18) C(19) C(24) 126.3(10) yes
Rh(2) C(25) C(26) 72.9(6) yes
Rh(2) C(25) C(29) 70.7(6) yes
Rh(2) C(25) C(30) 122.1(8) yes
Rh(2) C(25) C(35) 85.2(16) yes
Rh(2) C(25) C(36) 65.7(5) yes
Rh(2) C(25) C(39) 79.6(10) yes
Rh(2) C(25) C(40) 113.9(8) yes
C(26) C(25) C(29) 108.0(8) yes
C(26) C(25) C(30) 126.0(10) yes
C(26) C(25) C(35) 23.8(12) yes
C(26) C(25) C(36) 12.0(5) yes
C(26) C(25) C(39) 119.1(11) yes
C(26) C(25) C(40) 82.1(8) yes
C(29) C(25) C(30) 126.0(9) yes
C(29) C(25) C(35) 131.8(16) yes
C(29) C(25) C(36) 96.2(7) yes
C(29) C(25) C(39) 11.9(7) yes
C(29) C(25) C(40) 169.9(8) yes
C(30) C(25) C(35) 102.2(16) yes
C(30) C(25) C(36) 137.7(9) yes
C(30) C(25) C(39) 114.8(11) yes
C(30) C(25) C(40) 43.9(7) yes
C(35) C(25) C(36) 35.6(13) yes
C(35) C(25) C(39) 142.7(18) yes
C(35) C(25) C(40) 58.4(14) yes
C(36) C(25) C(39) 107.5(9) yes
C(36) C(25) C(40) 93.9(7) yes
C(39) C(25) C(40) 158.2(11) yes
Rh(2) C(26) C(25) 70.0(6) yes
Rh(2) C(26) C(27) 72.0(6) yes
Rh(2) C(26) C(31) 123.6(10) yes
Rh(2) C(26) C(35) 77.5(10) yes
Rh(2) C(26) C(36) 80.4(18) yes
Rh(2) C(26) C(37) 65.2(5) yes
Rh(2) C(26) C(41) 110.4(8) yes
C(25) C(26) C(27) 108.0(8) yes
C(25) C(26) C(31) 126.0(9) yes
C(25) C(26) C(35) 14.7(8) yes
C(25) C(26) C(36) 135.4(18) yes
C(25) C(26) C(37) 96.6(7) yes
C(25) C(26) C(41) 167.1(10) yes
C(27) C(26) C(31) 126.0(8) yes
C(27) C(26) C(35) 122.7(12) yes
C(27) C(26) C(36) 28.9(14) yes
C(27) C(26) C(37) 11.6(5) yes
C(27) C(26) C(41) 83.9(7) yes
C(31) C(26) C(35) 111.3(12) yes
C(31) C(26) C(36) 98.0(16) yes
C(31) C(26) C(37) 137.4(8) yes
C(31) C(26) C(41) 42.4(7) yes
C(35) C(26) C(36) 150(2) yes
C(35) C(26) C(37) 111.3(11) yes
C(35) C(26) C(41) 153.0(13) yes
C(36) C(26) C(37) 39.6(14) yes
C(36) C(26) C(41) 55.6(14) yes
C(37) C(26) C(41) 95.1(7) yes
Rh(2) C(27) C(26) 71.3(6) yes
Rh(2) C(27) C(28) 70.3(6) yes
Rh(2) C(27) C(32) 124.0(9) yes
Rh(2) C(27) C(36) 75.4(9) yes
Rh(2) C(27) C(37) 78.5(18) yes
Rh(2) C(27) C(38) 65.6(5) yes
Rh(2) C(27) C(42) 110.9(8) yes
C(26) C(27) C(28) 108.0(7) yes
C(26) C(27) C(32) 126.0(9) yes
C(26) C(27) C(36) 15.7(6) yes
C(26) C(27) C(37) 133.5(17) yes
C(26) C(27) C(38) 95.1(6) yes
C(26) C(27) C(42) 166.6(9) yes
C(28) C(27) C(32) 126.0(9) yes
C(28) C(27) C(36) 123.0(10) yes
C(28) C(27) C(37) 26.6(13) yes
C(28) C(27) C(38) 12.9(5) yes
C(28) C(27) C(42) 84.8(8) yes
C(32) C(27) C(36) 110.8(10) yes
C(32) C(27) C(37) 100.1(16) yes
C(32) C(27) C(38) 138.9(9) yes
C(32) C(27) C(42) 41.4(7) yes
C(36) C(27) C(37) 147.2(19) yes
C(36) C(27) C(38) 110.2(9) yes
C(36) C(27) C(42) 151.0(11) yes
C(37) C(27) C(38) 39.4(13) yes
C(37) C(27) C(42) 58.7(15) yes
C(38) C(27) C(42) 97.7(7) yes
Rh(2) C(28) C(27) 72.8(6) yes
Rh(2) C(28) C(29) 70.1(6) yes
Rh(2) C(28) C(33) 122.7(9) yes
Rh(2) C(28) C(37) 76.3(9) yes
Rh(2) C(28) C(38) 83(2) yes
Rh(2) C(28) C(39) 66.4(5) yes
Rh(2) C(28) C(43) 115.0(8) yes
C(27) C(28) C(29) 108.0(9) yes
C(27) C(28) C(33) 126.0(8) yes
C(27) C(28) C(37) 12.8(7) yes
C(27) C(28) C(38) 127(2) yes
C(27) C(28) C(39) 93.7(7) yes
C(27) C(28) C(43) 167.8(9) yes
C(29) C(28) C(33) 126.0(9) yes
C(29) C(28) C(37) 120.4(11) yes
C(29) C(28) C(38) 19.9(16) yes
C(29) C(28) C(39) 14.4(5) yes
C(29) C(28) C(43) 83.9(7) yes
C(33) C(28) C(37) 113.5(10) yes
C(33) C(28) C(38) 106(2) yes
C(33) C(28) C(39) 140.2(8) yes
C(33) C(28) C(43) 42.2(7) yes
C(37) C(28) C(38) 140(2) yes
C(37) C(28) C(39) 106.3(10) yes
C(37) C(28) C(43) 155.7(11) yes
C(38) C(28) C(39) 33.8(16) yes
C(38) C(28) C(43) 64.2(18) yes
C(39) C(28) C(43) 98.0(7) yes
Rh(2) C(29) C(25) 71.8(6) yes
Rh(2) C(29) C(28) 72.5(6) yes
Rh(2) C(29) C(34) 121.5(9) yes
Rh(2) C(29) C(35) 66.4(5) yes
Rh(2) C(29) C(38) 78.8(10) yes
Rh(2) C(29) C(39) 86.8(17) yes
Rh(2) C(29) C(44) 116.8(8) yes
C(25) C(29) C(28) 108.0(8) yes
C(25) C(29) C(34) 126.0(9) yes
C(25) C(29) C(35) 13.5(4) yes
C(25) C(29) C(38) 117.9(10) yes
C(25) C(29) C(39) 19.9(12) yes
C(25) C(29) C(44) 82.1(7) yes
C(28) C(29) C(34) 126.0(10) yes
C(28) C(29) C(35) 94.5(7) yes
C(28) C(29) C(38) 10.1(8) yes
C(28) C(29) C(39) 126.3(15) yes
C(28) C(29) C(44) 168.6(10) yes
C(34) C(29) C(35) 139.5(9) yes
C(34) C(29) C(38) 116.0(12) yes
C(34) C(29) C(39) 107.3(15) yes
C(34) C(29) C(44) 44.2(7) yes
C(35) C(29) C(38) 104.5(9) yes
C(35) C(29) C(39) 32.7(12) yes
C(35) C(29) C(44) 95.4(7) yes
C(38) C(29) C(39) 135.7(17) yes
C(38) C(29) C(44) 158.7(12) yes
C(39) C(29) C(44) 63.0(13) yes
C(25) C(30) C(35) 18.6(5) yes
C(25) C(30) C(40) 77.5(9) yes
C(35) C(30) C(40) 58.9(8) yes
C(26) C(31) C(36) 18.3(4) yes
C(26) C(31) C(41) 79.3(10) yes
C(36) C(31) C(41) 61.0(8) yes
C(27) C(32) C(37) 16.5(5) yes
C(27) C(32) C(42) 78.3(9) yes
C(37) C(32) C(42) 61.8(8) yes
C(28) C(33) C(38) 15.7(4) yes
C(28) C(33) C(43) 75.7(10) yes
C(38) C(33) C(43) 60.0(10) yes
C(29) C(34) C(39) 17.1(5) yes
C(29) C(34) C(44) 75.2(8) yes
C(39) C(34) C(44) 58.1(7) yes
Rh(2) C(35) C(25) 79.9(16) yes
Rh(2) C(35) C(26) 78.9(10) yes
Rh(2) C(35) C(29) 64.1(5) yes
Rh(2) C(35) C(30) 110.9(7) yes
Rh(2) C(35) C(36) 70.9(6) yes
Rh(2) C(35) C(39) 71.4(7) yes
Rh(2) C(35) C(40) 123.3(9) yes
C(25) C(35) C(26) 142(2) yes
C(25) C(35) C(29) 34.8(13) yes
C(25) C(35) C(30) 59.2(13) yes
C(25) C(35) C(36) 130.6(17) yes
C(25) C(35) C(39) 23.0(12) yes
C(25) C(35) C(40) 103.2(15) yes
C(26) C(35) C(29) 106.8(11) yes
C(26) C(35) C(30) 159.3(13) yes
C(26) C(35) C(36) 11.2(8) yes
C(26) C(35) C(39) 118.7(12) yes
C(26) C(35) C(40) 115.2(13) yes
C(29) C(35) C(30) 94.0(7) yes
C(29) C(35) C(36) 95.9(7) yes
C(29) C(35) C(39) 12.3(5) yes
C(29) C(35) C(40) 138.0(8) yes
C(30) C(35) C(36) 169.6(10) yes
C(30) C(35) C(39) 82.0(7) yes
C(30) C(35) C(40) 44.0(7) yes
C(36) C(35) C(39) 108.0(9) yes
C(36) C(35) C(40) 126.0(10) yes
C(39) C(35) C(40) 126.0(9) yes
Rh(2) C(36) C(25) 65.0(5) yes
Rh(2) C(36) C(26) 85.6(17) yes
Rh(2) C(36) C(27) 79.4(9) yes
Rh(2) C(36) C(31) 116.9(8) yes
Rh(2) C(36) C(35) 72.0(6) yes
Rh(2) C(36) C(37) 71.0(6) yes
Rh(2) C(36) C(41) 122.7(10) yes
C(25) C(36) C(26) 32.6(13) yes
C(25) C(36) C(27) 104.4(9) yes
C(25) C(36) C(31) 96.0(7) yes
C(25) C(36) C(35) 13.7(5) yes
C(25) C(36) C(37) 94.3(7) yes
C(25) C(36) C(41) 139.7(9) yes
C(26) C(36) C(27) 135.4(19) yes
C(26) C(36) C(31) 63.7(15) yes
C(26) C(36) C(35) 19.0(13) yes
C(26) C(36) C(37) 126.1(17) yes
C(26) C(36) C(41) 107.6(18) yes
C(27) C(36) C(31) 158.2(11) yes
C(27) C(36) C(35) 118.0(10) yes
C(27) C(36) C(37) 10.9(7) yes
C(27) C(36) C(41) 115.8(10) yes
C(31) C(36) C(35) 82.2(8) yes
C(31) C(36) C(37) 169.1(9) yes
C(31) C(36) C(41) 43.9(7) yes
C(35) C(36) C(37) 108.0(8) yes
C(35) C(36) C(41) 126.0(10) yes
C(37) C(36) C(41) 126.0(9) yes
Rh(2) C(37) C(26) 67.3(5) yes
Rh(2) C(37) C(27) 88.8(19) yes
Rh(2) C(37) C(28) 77.7(9) yes
Rh(2) C(37) C(32) 118.5(8) yes
Rh(2) C(37) C(36) 71.7(6) yes
Rh(2) C(37) C(38) 71.6(6) yes
Rh(2) C(37) C(42) 122.3(9) yes
C(26) C(37) C(27) 34.9(13) yes
C(26) C(37) C(28) 106.9(9) yes
C(26) C(37) C(32) 98.1(7) yes
C(26) C(37) C(36) 14.2(4) yes
C(26) C(37) C(38) 93.8(7) yes
C(26) C(37) C(42) 140.1(9) yes
C(27) C(37) C(28) 140.6(19) yes
C(27) C(37) C(32) 63.4(14) yes
C(27) C(37) C(36) 21.9(13) yes
C(27) C(37) C(38) 127.8(17) yes
C(27) C(37) C(42) 105.5(16) yes
C(28) C(37) C(32) 154.4(12) yes
C(28) C(37) C(36) 121.0(10) yes
C(28) C(37) C(38) 13.0(7) yes
C(28) C(37) C(42) 113.0(11) yes
C(32) C(37) C(36) 84.2(8) yes
C(32) C(37) C(38) 166.7(10) yes
C(32) C(37) C(42) 42.1(7) yes
C(36) C(37) C(38) 108.0(8) yes
C(36) C(37) C(42) 126.0(9) yes
C(38) C(37) C(42) 126.0(10) yes
Rh(2) C(38) C(27) 67.9(5) yes
Rh(2) C(38) C(28) 84(2) yes
Rh(2) C(38) C(29) 76.0(10) yes
Rh(2) C(38) C(33) 113.2(8) yes
Rh(2) C(38) C(37) 71.1(7) yes
Rh(2) C(38) C(39) 72.0(7) yes
Rh(2) C(38) C(43) 122.6(10) yes
C(27) C(38) C(28) 39.6(16) yes
C(27) C(38) C(29) 110.9(11) yes
C(27) C(38) C(33) 97.4(7) yes
C(27) C(38) C(37) 12.8(5) yes
C(27) C(38) C(39) 95.4(8) yes
C(27) C(38) C(43) 138.5(8) yes
C(28) C(38) C(29) 150(2) yes
C(28) C(38) C(33) 57.9(17) yes
C(28) C(38) C(37) 26.9(16) yes
C(28) C(38) C(39) 135(2) yes
C(28) C(38) C(43) 99.1(19) yes
C(29) C(38) C(33) 151.4(12) yes
C(29) C(38) C(37) 123.3(12) yes
C(29) C(38) C(39) 15.9(7) yes
C(29) C(38) C(43) 110.6(10) yes
C(33) C(38) C(37) 84.8(7) yes
C(33) C(38) C(39) 167.2(9) yes
C(33) C(38) C(43) 41.2(7) yes
C(37) C(38) C(39) 108.0(9) yes
C(37) C(38) C(43) 126.0(9) yes
C(39) C(38) C(43) 126.0(9) yes
Rh(2) C(39) C(25) 76.6(10) yes
Rh(2) C(39) C(28) 65.9(5) yes
Rh(2) C(39) C(29) 78.8(17) yes
Rh(2) C(39) C(34) 108.7(8) yes
Rh(2) C(39) C(35) 71.6(6) yes
Rh(2) C(39) C(38) 70.9(6) yes
Rh(2) C(39) C(44) 123.2(9) yes
C(25) C(39) C(28) 110.8(9) yes
C(25) C(39) C(29) 148.2(18) yes
C(25) C(39) C(34) 153.4(11) yes
C(25) C(39) C(35) 14.3(7) yes
C(25) C(39) C(38) 122.1(10) yes
C(25) C(39) C(44) 111.9(11) yes
C(28) C(39) C(29) 39.3(11) yes
C(28) C(39) C(34) 94.7(7) yes
C(28) C(39) C(35) 96.7(7) yes
C(28) C(39) C(38) 11.3(5) yes
C(28) C(39) C(44) 137.3(9) yes
C(29) C(39) C(34) 55.6(13) yes
C(29) C(39) C(35) 135.0(15) yes
C(29) C(39) C(38) 28.4(11) yes
C(29) C(39) C(44) 98.4(15) yes
C(34) C(39) C(35) 167.4(9) yes
C(34) C(39) C(38) 83.5(8) yes
C(34) C(39) C(44) 42.8(7) yes
C(35) C(39) C(38) 108.0(8) yes
C(35) C(39) C(44) 126.0(9) yes
C(38) C(39) C(44) 126.0(10) yes
C(25) C(40) C(30) 58.6(9) yes
C(25) C(40) C(35) 18.4(5) yes
C(30) C(40) C(35) 77.0(10) yes
C(26) C(41) C(31) 58.3(7) yes
C(26) C(41) C(36) 16.8(5) yes
C(31) C(41) C(36) 75.1(8) yes
C(27) C(42) C(32) 60.3(8) yes
C(27) C(42) C(37) 15.8(5) yes
C(32) C(42) C(37) 76.1(10) yes
C(28) C(43) C(33) 62.1(10) yes
C(28) C(43) C(38) 16.7(4) yes
C(33) C(43) C(38) 78.8(11) yes
C(29) C(44) C(34) 60.6(7) yes
C(29) C(44) C(39) 18.6(5) yes
C(34) C(44) C(39) 79.1(9) yes
S(3) C(45) C(46) 119.6(15) yes
S(3) C(45) C(50) 120.0(12) yes
C(46) C(45) C(50) 119.9(15) yes
C(45) C(46) C(47) 120.1(17) yes
C(46) C(47) C(48) 120.0(14) yes
C(47) C(48) C(49) 119.9(14) yes
C(47) C(48) C(51) 120.0(14) yes
C(49) C(48) C(51) 120.1(15) yes
C(48) C(49) C(50) 120.1(16) yes
C(45) C(50) C(49) 120.0(15) yes
Rh(1) N(1) H(1) 108.8 no
Rh(2) N(1) H(1) 108.8 no
S(1) N(1) H(1) 108.7 no
Rh(1) N(2) H(2) 107.9 no
Rh(2) N(2) H(2) 107.9 no
S(2) N(2) H(2) 107.9 no
C(1) C(2) H(3) 120.0 no
C(3) C(2) H(3) 120.1 no
C(2) C(3) H(4) 119.8 no
C(4) C(3) H(4) 119.7 no
C(4) C(5) H(5) 119.9 no
C(6) C(5) H(5) 119.9 no
C(1) C(6) H(6) 120.3 no
C(5) C(6) H(6) 120.3 no
C(4) C(7) H(7) 109.5 no
C(4) C(7) H(8) 109.5 no
C(4) C(7) H(9) 109.4 no
H(7) C(7) H(8) 109.5 no
H(7) C(7) H(9) 109.5 no
H(8) C(7) H(9) 109.5 no
C(8) C(9) H(10) 120.4 no
C(10) C(9) H(10) 120.4 no
C(9) C(10) H(11) 119.2 no
C(11) C(10) H(11) 119.2 no
C(11) C(12) H(12) 119.2 no
C(13) C(12) H(12) 119.2 no
C(8) C(13) H(13) 120.1 no
C(12) C(13) H(13) 120.1 no
C(11) C(14) H(14) 109.4 no
C(11) C(14) H(15) 109.5 no
C(11) C(14) H(16) 109.5 no
H(14) C(14) H(15) 109.5 no
H(14) C(14) H(16) 109.5 no
H(15) C(14) H(16) 109.5 no
C(15) C(20) H(17) 109.5 no
C(15) C(20) H(18) 109.5 no
C(15) C(20) H(19) 109.5 no
H(17) C(20) H(18) 109.5 no
H(17) C(20) H(19) 109.5 no
H(18) C(20) H(19) 109.5 no
C(16) C(21) H(20) 109.5 no
C(16) C(21) H(21) 109.4 no
C(16) C(21) H(22) 109.5 no
H(20) C(21) H(21) 109.5 no
H(20) C(21) H(22) 109.5 no
H(21) C(21) H(22) 109.5 no
C(17) C(22) H(23) 109.4 no
C(17) C(22) H(24) 109.6 no
C(17) C(22) H(25) 109.3 no
H(23) C(22) H(24) 109.5 no
H(23) C(22) H(25) 109.5 no
H(24) C(22) H(25) 109.5 no
C(18) C(23) H(26) 109.4 no
C(18) C(23) H(27) 109.5 no
C(18) C(23) H(28) 109.5 no
H(26) C(23) H(27) 109.5 no
H(26) C(23) H(28) 109.5 no
H(27) C(23) H(28) 109.5 no
C(19) C(24) H(29) 109.5 no
C(19) C(24) H(30) 109.4 no
C(19) C(24) H(31) 109.5 no
H(29) C(24) H(30) 109.5 no
H(29) C(24) H(31) 109.5 no
H(30) C(24) H(31) 109.5 no

loop_
_geom_bond_atom_site_label_1
_geom_bond_atom_site_label_2
_geom_bond_distance
_geom_bond_publ_flag
Rh(1) Rh(2) 2.6004(12) yes
Rh(1) N(1) 2.109(8) yes
Rh(1) N(2) 2.110(7) yes
Rh(1) C(15) 2.180(8) yes
Rh(1) C(16) 2.163(9) yes
Rh(1) C(17) 2.238(11) yes
Rh(1) C(18) 2.218(11) yes
Rh(1) C(19) 2.196(10) yes
Rh(2) N(1) 2.137(8) yes
Rh(2) N(2) 2.121(9) yes
Rh(2) C(25) 2.181(11) yes
Rh(2) C(26) 2.219(12) yes
Rh(2) C(27) 2.229(11) yes
Rh(2) C(28) 2.197(11) yes
Rh(2) C(29) 2.167(11) yes
Rh(2) C(35) 2.207(12) yes
Rh(2) C(36) 2.194(12) yes
Rh(2) C(37) 2.184(11) yes
Rh(2) C(38) 2.191(12) yes
Rh(2) C(39) 2.205(12) yes
S(1) O(1) 1.465(8) yes
S(1) O(2) 1.455(7) yes
S(1) N(1) 1.619(8) yes
S(1) C(1) 1.784(13) yes
S(2) O(3) 1.458(9) yes
S(2) O(4) 1.451(8) yes
S(2) N(2) 1.628(8) yes
S(2) C(8) 1.792(13) yes
S(3) O(5) 1.447(10) yes
S(3) O(6) 1.406(12) yes
S(3) N(3) 1.601(14) yes
S(3) C(45) 1.750(16) yes
C(1) C(2) 1.385(17) yes
C(1) C(6) 1.410(15) yes
C(2) C(3) 1.38(2) yes
C(3) C(4) 1.395(16) yes
C(4) C(5) 1.379(18) yes
C(4) C(7) 1.54(2) yes
C(5) C(6) 1.38(2) yes
C(8) C(9) 1.369(17) yes
C(8) C(13) 1.382(18) yes
C(9) C(10) 1.394(19) yes
C(10) C(11) 1.406(19) yes
C(11) C(12) 1.414(18) yes
C(11) C(14) 1.52(2) yes
C(12) C(13) 1.370(19) yes
C(15) C(16) 1.442(17) yes
C(15) C(19) 1.476(15) yes
C(15) C(20) 1.495(16) yes
C(16) C(17) 1.396(16) yes
C(16) C(21) 1.528(18) yes
C(17) C(18) 1.471(17) yes
C(17) C(22) 1.547(19) yes
C(18) C(19) 1.418(16) yes
C(18) C(23) 1.504(16) yes
C(19) C(24) 1.488(17) yes
C(25) C(26) 1.400(12) yes
C(25) C(29) 1.400(15) yes
C(25) C(30) 1.540(15) yes
C(25) C(35) 0.571(14) yes
C(25) C(36) 1.824(12) yes
C(25) C(39) 0.902(15) yes
C(25) C(40) 1.761(18) yes
C(26) C(27) 1.400(14) yes
C(26) C(31) 1.540(16) yes
C(26) C(35) 0.907(12) yes
C(26) C(36) 0.539(13) yes
C(26) C(37) 1.773(15) yes
C(26) C(41) 1.779(12) yes
C(27) C(28) 1.400(14) yes
C(27) C(32) 1.540(14) yes
C(27) C(36) 0.964(15) yes
C(27) C(37) 0.490(15) yes
C(27) C(38) 1.744(13) yes
C(27) C(42) 1.736(16) yes
C(28) C(29) 1.400(12) yes
C(28) C(33) 1.540(18) yes
C(28) C(37) 0.987(14) yes
C(28) C(38) 0.491(12) yes
C(28) C(39) 1.781(13) yes
C(28) C(43) 1.689(17) yes
C(29) C(34) 1.540(12) yes
C(29) C(35) 1.831(15) yes
C(29) C(38) 0.953(13) yes
C(29) C(39) 0.550(15) yes
C(29) C(44) 1.709(15) yes
C(30) C(35) 1.752(14) yes
C(30) C(40) 1.25(2) yes
C(31) C(36) 1.701(18) yes
C(31) C(41) 1.22(2) yes
C(32) C(37) 1.696(14) yes
C(32) C(42) 1.17(2) yes
C(33) C(38) 1.744(17) yes
C(33) C(43) 1.170(17) yes
C(34) C(39) 1.782(14) yes
C(34) C(44) 1.23(2) yes
C(35) C(36) 1.400(12) yes
C(35) C(39) 1.400(15) yes
C(35) C(40) 1.540(18) yes
C(36) C(37) 1.400(15) yes
C(36) C(41) 1.540(13) yes
C(37) C(38) 1.400(13) yes
C(37) C(42) 1.540(15) yes
C(38) C(39) 1.400(14) yes
C(38) C(43) 1.540(18) yes
C(39) C(44) 1.540(14) yes
C(45) C(46) 1.40(2) yes
C(45) C(50) 1.40(2) yes
C(46) C(47) 1.40(2) yes
C(47) C(48) 1.40(2) yes
C(48) C(49) 1.40(2) yes
C(48) C(51) 1.54(2) yes
C(49) C(50) 1.40(2) yes
N(1) H(1) 0.950 no
N(2) H(2) 0.950 no
C(2) H(3) 0.950 no
C(3) H(4) 0.950 no
C(5) H(5) 0.950 no
C(6) H(6) 0.950 no
C(7) H(7) 0.950 no
C(7) H(8) 0.950 no
C(7) H(9) 0.950 no
C(9) H(10) 0.950 no
C(10) H(11) 0.950 no
C(12) H(12) 0.950 no
C(13) H(13) 0.950 no
C(14) H(14) 0.950 no
C(14) H(15) 0.950 no
C(14) H(16) 0.950 no
C(20) H(17) 0.950 no
C(20) H(18) 0.950 no
C(20) H(19) 0.950 no
C(21) H(20) 0.950 no
C(21) H(21) 0.950 no
C(21) H(22) 0.950 no
C(22) H(23) 0.950 no
C(22) H(24) 0.950 no
C(22) H(25) 0.950 no
C(23) H(26) 0.950 no
C(23) H(27) 0.950 no
C(23) H(28) 0.950 no
C(24) H(29) 0.950 no
C(24) H(30) 0.950 no
C(24) H(31) 0.950 no
